data_7242925
loop_
_publ_author_name
'Akhmadiev, Nail S.'
'Mescheryakova, Ekaterina S.'
'Akhmetova, Vnira R.'
'Ibragimov, Askhat G.'

_publ_section_title
;
 Metal-free multicomponent synthesis of novel macrocyclic tetrathiadienes
 with cyano and amino groups
;
_journal_issue 31
_journal_name_full 'RSC Advances'
_journal_page_first 18768
_journal_page_last 18775
_journal_paper_doi 10.1039/D1RA02616J
_journal_volume 11
_journal_year 2021
_chemical_formula_moiety 'C24 H22 Cl2 N4 S4, 6(C2 H6 O S)'
_chemical_formula_sum 'C36 H58 Cl2 N4 O6 S10'
_chemical_formula_weight 1034.36
_space_group_crystal_system orthorhombic
_space_group_IT_number 61
_space_group_name_Hall '-P 2ac 2ab'
_space_group_name_H-M_alt 'P b c a'
_atom_sites_solution_hydrogens geom
_atom_sites_solution_primary dual
_audit_creation_date 2020-12-23
_audit_creation_method
;
Olex2 1.2
(compiled 2018.05.29 svn.r3508 for OlexSys, GUI svn.r5506)
;
_audit_update_record
;
2021-02-20 deposited with the CCDC.	2021-05-17 downloaded from the CCDC.
;
_cell_angle_alpha 90
_cell_angle_beta 90
_cell_angle_gamma 90
_cell_formula_units_Z 4
_cell_length_a 18.600(2)
_cell_length_b 9.7722(10)
_cell_length_c 28.091(6)
_cell_measurement_reflns_used 1892
_cell_measurement_temperature 293(2)
_cell_measurement_theta_max 25.9470
_cell_measurement_theta_min 2.4800
_cell_volume 5105.9(13)
_computing_cell_refinement
;
CrysAlisPro, Agilent Technologies,
Version 1.171.37.35 (release 13-08-2014 CrysAlis171 .NET)
(compiled Aug 13 2014,18:06:01)
;
_computing_data_collection
;
CrysAlisPro, Agilent Technologies,
Version 1.171.37.35 (release 13-08-2014 CrysAlis171 .NET)
(compiled Aug 13 2014,18:06:01)
;
_computing_data_reduction
;
CrysAlisPro, Agilent Technologies,
Version 1.171.37.35 (release 13-08-2014 CrysAlis171 .NET)
(compiled Aug 13 2014,18:06:01)
;
_computing_molecular_graphics 'Olex2 (Dolomanov et al., 2009)'
_computing_publication_material 'Olex2 (Dolomanov et al., 2009)'
_computing_structure_refinement 'ShelXL (Sheldrick, 2015)'
_computing_structure_solution 'ShelXT (Sheldrick, 2015)'
_diffrn_ambient_temperature 293(2)
_diffrn_detector 'CCD plate'
_diffrn_detector_area_resol_mean 16.1709
_diffrn_detector_type Eos
_diffrn_measured_fraction_theta_full 1.000
_diffrn_measured_fraction_theta_max 1.000
_diffrn_measurement_details
;
#__ type_ start__ end____ width___ exp.time_
  1 omega  -18.25   23.00   0.7500   46.0600
omega____ theta____ kappa____ phi______ frames
    -      -16.2449  -99.0000   60.0000 55

#__ type_ start__ end____ width___ exp.time_
  2 omega    2.00   52.25   0.7500   46.0600
omega____ theta____ kappa____ phi______ frames
    -       16.9480   57.0000 -120.0000 67

#__ type_ start__ end____ width___ exp.time_
  3 omega  -40.00   30.50   0.7500   46.0600
omega____ theta____ kappa____ phi______ frames
    -       16.9480  -57.0000  -90.0000 94
;
_diffrn_measurement_device 'four-circle diffractometer'
_diffrn_measurement_device_type 'Xcalibur, Eos'
_diffrn_measurement_method '\w scans'
_diffrn_orient_matrix_UB_11 0.0193217000
_diffrn_orient_matrix_UB_12 -0.0206468000
_diffrn_orient_matrix_UB_13 0.0205503000
_diffrn_orient_matrix_UB_21 -0.0326632000
_diffrn_orient_matrix_UB_22 -0.0200831000
_diffrn_orient_matrix_UB_23 0.0110984000
_diffrn_orient_matrix_UB_31 0.0038536000
_diffrn_orient_matrix_UB_32 -0.0665871000
_diffrn_orient_matrix_UB_33 -0.0096524000
_diffrn_radiation_monochromator graphite
_diffrn_radiation_probe x-ray
_diffrn_radiation_type MoK\a
_diffrn_radiation_wavelength 0.71073
_diffrn_reflns_av_R_equivalents 0.1149
_diffrn_reflns_av_unetI/netI 0.1509
_diffrn_reflns_Laue_measured_fraction_full 0.970
_diffrn_reflns_Laue_measured_fraction_max 0.851
_diffrn_reflns_limit_h_max 25
_diffrn_reflns_limit_h_min -13
_diffrn_reflns_limit_k_max 12
_diffrn_reflns_limit_k_min -10
_diffrn_reflns_limit_l_max 36
_diffrn_reflns_limit_l_min -36
_diffrn_reflns_number 15833
_diffrn_reflns_point_group_measured_fraction_full 0.970
_diffrn_reflns_point_group_measured_fraction_max 0.851
_diffrn_reflns_theta_full 25.242
_diffrn_reflns_theta_max 29.390
_diffrn_reflns_theta_min 2.190
_diffrn_source 'Enhance (Mo) X-ray Source'
_exptl_absorpt_coefficient_mu 0.580
_exptl_absorpt_correction_T_max 1.00000
_exptl_absorpt_correction_T_min 0.53548
_exptl_absorpt_correction_type multi-scan
_exptl_absorpt_process_details
;
CrysAlisPro, Agilent Technologies,
Version 1.171.37.35 (release 13-08-2014 CrysAlis171 .NET)
(compiled Aug 13 2014,18:06:01)
Empirical absorption correction using spherical harmonics,
 implemented in SCALE3 ABSPACK scaling algorithm.
;
_exptl_crystal_colour colourless
_exptl_crystal_density_diffrn 1.346
_exptl_crystal_description plank
_exptl_crystal_F_000 2176
_refine_diff_density_max 0.436
_refine_diff_density_min -0.252
_refine_diff_density_rms 0.072
_refine_ls_extinction_method none
_refine_ls_goodness_of_fit_ref 0.901
_refine_ls_hydrogen_treatment constr
_refine_ls_matrix_type full
_refine_ls_number_parameters 295
_refine_ls_number_reflns 5993
_refine_ls_number_restraints 145
_refine_ls_restrained_S_all 0.908
_refine_ls_R_factor_all 0.2347
_refine_ls_R_factor_gt 0.0998
_refine_ls_shift/su_max 0.002
_refine_ls_shift/su_mean 0.001
_refine_ls_structure_factor_coef Fsqd
_refine_ls_weighting_details 'w=1/[\s^2^(Fo^2^)+(0.1129P)^2^] where P=(Fo^2^+2Fc^2^)/3'
_refine_ls_weighting_scheme calc
_refine_ls_wR_factor_gt 0.2187
_refine_ls_wR_factor_ref 0.2941
_reflns_Friedel_coverage 0.000
_reflns_number_gt 1864
_reflns_number_total 5993
_reflns_threshold_expression 'I > 2\s(I)'
_cod_data_source_file d1ra02616j2.cif
_cod_data_source_block ans-763
_cod_database_code 7242925
_shelx_shelxl_version_number 2018/3
_shelx_space_group_comment
;
The symmetry employed for this shelxl refinement is uniquely defined
by the following loop, which should always be used as a source of
symmetry information in preference to the above space-group names.
They are only intended as comments.
;
_olex2_refinement_description
;
1. Fixed Uiso
 At 1.2 times of:
  All C(H) groups, All C(H,H) groups, All N(H,H) groups
 At 1.5 times of:
  All C(H,H,H,H,H,H) groups
2. Restrained distances
 O2-S3 \\sim O2-S3A
 with sigma of 0.02
3. Rigid bond restraints
 S2, O1, C14, C15, S2A
 with sigma for 1-2 distances of 0.01 and sigma for 1-3 distances of 0.01
 O2
 with sigma for 1-2 distances of 0.01 and sigma for 1-3 distances of 0.01
 S3, O2, S3A, C16, C17
 with sigma for 1-2 distances of 0.01 and sigma for 1-3 distances of 0.01
4. Uiso/Uaniso restraints and constraints
S2A \\sim S2 \\sim O1 \\sim C14 \\sim C15: within 2A with sigma of 0.04 and
sigma for terminal atoms of 0.08
O2: within 2A with sigma of 0.04 and sigma for terminal atoms of 0.08
S3 \\sim O2 \\sim S3A \\sim C16 \\sim C17: within 2A with sigma of 0.04 and
sigma for terminal atoms of 0.08
5. Rigid body (RIGU) restrains
 S2A, S2, O1, C14, C15
 with sigma for 1-2 distances of 0.004 and sigma for 1-3 distances of 0.004
 O2
 with sigma for 1-2 distances of 0.004 and sigma for 1-3 distances of 0.004
 S3A, O2, S3, C16, C17
 with sigma for 1-2 distances of 0.004 and sigma for 1-3 distances of 0.004
6. Others
 Fixed Sof: S2(0.91555) S4(0.5994) H19A(0.5994) H19B(0.5994) H19C(0.5994)
 H19D(0.4006) H19E(0.4006) H19F(0.4006) H14A(0.91555) H14B(0.91555)
 H14C(0.91555) H14D(0.08445) H14E(0.08445) H14F(0.08445) H18A(0.5994)
 H18B(0.5994) H18C(0.5994) H18D(0.4006) H18E(0.4006) H18F(0.4006) H15A(0.91555)
 H15B(0.91555) H15C(0.91555) H15D(0.08445) H15E(0.08445) H15F(0.08445)
 S4A(0.4006) S2A(0.08445) S3(0.53652) S3A(0.46348) H16A(0.53652) H16B(0.53652)
 H16C(0.53652) H16D(0.46348) H16E(0.46348) H16F(0.46348) H17A(0.53652)
 H17B(0.53652) H17C(0.53652) H17D(0.46348) H17E(0.46348) H17F(0.46348)
7.a Ternary CH refined with riding coordinates:
 C4(H4)
7.b Secondary CH2 refined with riding coordinates:
 C7(H7A,H7B), C6(H6A,H6B)
7.c Aromatic/amide H refined with riding coordinates:
 C12(H12), C9(H9), C13(H13), C10(H10)
7.d X=CH2 refined with riding coordinates:
 N1(H1A,H1B)
7.e Idealised Me refined as rotating group:
 C19(H19A,H19B,H19C), C19(H19D,H19E,H19F), C14(H14A,H14B,H14C), C14(H14D,H14E,
 H14F), C18(H18A,H18B,H18C), C18(H18D,H18E,H18F), C15(H15A,H15B,H15C), C15(H15D,
 H15E,H15F), C16(H16A,H16B,H16C), C16(H16D,H16E,H16F), C17(H17A,H17B,H17C),
 C17(H17D,H17E,H17F)
;

loop_
_space_group_symop_operation_xyz
'x, y, z'
'-x+1/2, -y, z+1/2'
'-x, y+1/2, -z+1/2'
'x+1/2, -y+1/2, -z'
'-x, -y, -z'
'x-1/2, y, -z-1/2'
'x, -y-1/2, z-1/2'
'-x-1/2, y-1/2, z'

loop_
_atom_site_label
_atom_site_type_symbol
_atom_site_fract_x
_atom_site_fract_y
_atom_site_fract_z
_atom_site_U_iso_or_equiv
_atom_site_adp_type
_atom_site_occupancy
_atom_site_site_symmetry_order
_atom_site_calc_flag
_atom_site_refinement_flags_posn
_atom_site_refinement_flags_adp
_atom_site_refinement_flags_occupancy
_atom_site_disorder_assembly
_atom_site_disorder_group
S1 S 0.55109(9) 0.79756(16) 0.54899(6) 0.0727(5) Uani 1 1 d . . . . .
S5 S 0.47550(11) 0.29942(16) 0.60078(6) 0.0764(6) Uani 1 1 d . . . . .
S2 S 0.30098(11) 0.9119(2) 0.46692(9) 0.0908(7) Uani 0.9155 1 d . U P A 1
Cl1 Cl 0.49508(12) 0.4483(2) 0.83524(7) 0.1107(8) Uani 1 1 d . . . . .
S4 S 0.2451(3) 0.7075(5) 0.78503(18) 0.1128(13) Uani 0.5994 1 d . . P B 1
O1 O 0.3613(2) 0.9106(5) 0.50091(17) 0.0938(14) Uani 1 1 d . U . . .
N1 N 0.4222(3) 0.6860(5) 0.55594(19) 0.0803(16) Uani 1 1 d . . . . .
H1A H 0.390460 0.630014 0.566672 0.096 Uiso 1 1 calc R . . . .
H1B H 0.409776 0.750522 0.536826 0.096 Uiso 1 1 calc R . . . .
C3 C 0.5150(3) 0.5740(5) 0.59886(19) 0.0539(14) Uani 1 1 d . . . . .
C8 C 0.4767(3) 0.4685(5) 0.6766(2) 0.0586(15) Uani 1 1 d . . . . .
C4 C 0.4671(3) 0.4730(5) 0.6235(2) 0.0592(15) Uani 1 1 d . . . . .
H4 H 0.417456 0.502007 0.617505 0.071 Uiso 1 1 calc R . . . .
C2 C 0.4905(3) 0.6728(6) 0.5689(2) 0.0610(15) Uani 1 1 d . . . . .
C7 C 0.4677(3) 0.1938(5) 0.5128(2) 0.0638(15) Uani 1 1 d . . . . .
H7A H 0.437297 0.124013 0.526820 0.077 Uiso 1 1 calc R . . . .
H7B H 0.517215 0.164603 0.516830 0.077 Uiso 1 1 calc R . . . .
C11 C 0.4891(4) 0.4595(6) 0.7732(2) 0.0660(17) Uani 1 1 d . . . . .
C6 C 0.4575(3) 0.3214(6) 0.53945(19) 0.0674(16) Uani 1 1 d . . . . .
H6A H 0.408309 0.352529 0.535429 0.081 Uiso 1 1 calc R . . . .
H6B H 0.489107 0.391225 0.526686 0.081 Uiso 1 1 calc R . . . .
C12 C 0.5373(3) 0.3919(6) 0.7472(2) 0.0678(16) Uani 1 1 d . . . . .
H12 H 0.574372 0.344227 0.761978 0.081 Uiso 1 1 calc R . . . .
C9 C 0.4298(3) 0.5387(6) 0.7051(2) 0.0687(16) Uani 1 1 d . . . . .
H9 H 0.393157 0.589802 0.691304 0.082 Uiso 1 1 calc R . . . .
C13 C 0.5316(4) 0.3931(6) 0.6981(2) 0.0723(17) Uani 1 1 d . . . . .
H13 H 0.564155 0.344307 0.679517 0.087 Uiso 1 1 calc R . . . .
C3' C 0.5900(4) 0.5597(6) 0.6066(2) 0.0713(17) Uani 1 1 d . . . . .
C10 C 0.4359(4) 0.5349(7) 0.7535(3) 0.0757(18) Uani 1 1 d . . . . .
H10 H 0.403989 0.583328 0.772616 0.091 Uiso 1 1 calc R . . . .
N2 N 0.6484(3) 0.5424(8) 0.6140(3) 0.114(2) Uani 1 1 d . . . . .
O3 O 0.2903(4) 0.7449(11) 0.7477(5) 0.224(5) Uani 1 1 d . . . . .
C19 C 0.2181(6) 0.8434(11) 0.8182(5) 0.157(4) Uani 1 1 d . . . . .
H19A H 0.256103 0.869891 0.839347 0.235 Uiso 0.5994 1 calc GR . P B 1
H19B H 0.176379 0.818557 0.836334 0.235 Uiso 0.5994 1 calc GR . P B 1
H19C H 0.206521 0.918472 0.797502 0.235 Uiso 0.5994 1 calc GR . P B 1
H19D H 0.178095 0.904381 0.822137 0.235 Uiso 0.4006 1 calc GR . P B 2
H19E H 0.261478 0.888302 0.828062 0.235 Uiso 0.4006 1 calc GR . P B 2
H19F H 0.210731 0.762907 0.837148 0.235 Uiso 0.4006 1 calc GR . P B 2
C14 C 0.3328(6) 0.8815(12) 0.4108(3) 0.150(4) Uani 1 1 d . U . . .
H14A H 0.374766 0.824545 0.412636 0.225 Uiso 0.9155 1 calc GR . P A 1
H14B H 0.345099 0.966819 0.395935 0.225 Uiso 0.9155 1 calc GR . P A 1
H14C H 0.296462 0.836198 0.392391 0.225 Uiso 0.9155 1 calc GR . P A 1
H14D H 0.352625 0.971147 0.415735 0.225 Uiso 0.0844 1 calc GR . P A 2
H14E H 0.285277 0.889604 0.397812 0.225 Uiso 0.0844 1 calc GR . P A 2
H14F H 0.362731 0.831535 0.389075 0.225 Uiso 0.0844 1 calc GR . P A 2
C18 C 0.1592(5) 0.6762(10) 0.7592(4) 0.151(4) Uani 1 1 d . . . . .
H18A H 0.123081 0.724996 0.776780 0.226 Uiso 0.5994 1 calc GR . P B 1
H18B H 0.148999 0.579971 0.760208 0.226 Uiso 0.5994 1 calc GR . P B 1
H18C H 0.159191 0.706889 0.726750 0.226 Uiso 0.5994 1 calc GR . P B 1
H18D H 0.160644 0.628210 0.729420 0.226 Uiso 0.4006 1 calc GR . P B 2
H18E H 0.113110 0.719182 0.762921 0.226 Uiso 0.4006 1 calc GR . P B 2
H18F H 0.166835 0.612799 0.784817 0.226 Uiso 0.4006 1 calc GR . P B 2
C15 C 0.2534(6) 0.7679(12) 0.4773(5) 0.183(5) Uani 1 1 d . U . . .
H15A H 0.280858 0.689749 0.467398 0.274 Uiso 0.9155 1 calc GR . P A 1
H15B H 0.209138 0.771067 0.459711 0.274 Uiso 0.9155 1 calc GR . P A 1
H15C H 0.243006 0.760865 0.510690 0.274 Uiso 0.9155 1 calc GR . P A 1
H15D H 0.249470 0.768275 0.511375 0.274 Uiso 0.0844 1 calc GR . P A 2
H15E H 0.239705 0.679599 0.465322 0.274 Uiso 0.0844 1 calc GR . P A 2
H15F H 0.222153 0.836471 0.464212 0.274 Uiso 0.0844 1 calc GR . P A 2
S4A S 0.2251(4) 0.7983(8) 0.7601(4) 0.148(3) Uani 0.4006 1 d . . P B 2
S2A S 0.3290(18) 0.798(3) 0.4633(12) 0.128(6) Uani 0.0844 1 d . U P A 2
O2 O 0.2985(3) 0.5324(8) 0.5836(3) 0.165(3) Uani 1 1 d D U . . .
S3 S 0.2503(3) 0.4289(7) 0.5962(2) 0.145(2) Uani 0.5365 1 d D U P C 1
S3A S 0.2577(4) 0.5139(9) 0.6250(3) 0.146(2) Uani 0.4635 1 d D U P C 2
C16 C 0.1695(5) 0.5113(15) 0.6101(4) 0.206(5) Uani 1 1 d . U . . .
H16A H 0.176539 0.608596 0.609255 0.309 Uiso 0.5365 1 calc GR . P C 1
H16B H 0.154139 0.484407 0.641317 0.309 Uiso 0.5365 1 calc GR . P C 1
H16C H 0.133456 0.486125 0.587221 0.309 Uiso 0.5365 1 calc GR . P C 1
H16D H 0.162157 0.565148 0.581894 0.309 Uiso 0.4635 1 calc GR . P C 2
H16E H 0.141564 0.548606 0.635702 0.309 Uiso 0.4635 1 calc GR . P C 2
H16F H 0.154763 0.418704 0.604144 0.309 Uiso 0.4635 1 calc GR . P C 2
C17 C 0.2620(9) 0.3758(19) 0.6537(6) 0.264(7) Uani 1 1 d . U . . .
H17A H 0.306261 0.325874 0.656219 0.396 Uiso 0.5365 1 calc GR . P C 1
H17B H 0.222664 0.317620 0.662735 0.396 Uiso 0.5365 1 calc GR . P C 1
H17C H 0.263507 0.453909 0.674363 0.396 Uiso 0.5365 1 calc GR . P C 1
H17D H 0.282623 0.305903 0.633929 0.396 Uiso 0.4635 1 calc GR . P C 2
H17E H 0.214484 0.348656 0.663216 0.396 Uiso 0.4635 1 calc GR . P C 2
H17F H 0.291360 0.388493 0.681420 0.396 Uiso 0.4635 1 calc GR . P C 2

loop_
_atom_site_aniso_label
_atom_site_aniso_U_11
_atom_site_aniso_U_22
_atom_site_aniso_U_33
_atom_site_aniso_U_23
_atom_site_aniso_U_13
_atom_site_aniso_U_12
S1 0.0914(12) 0.0653(9) 0.0614(10) -0.0022(8) -0.0019(9) -0.0228(8)
S5 0.1052(14) 0.0614(10) 0.0625(10) 0.0013(8) -0.0061(10) -0.0122(9)
S2 0.0842(14) 0.0781(13) 0.1100(17) 0.0031(12) -0.0224(13) 0.0087(10)
Cl1 0.1336(18) 0.1422(18) 0.0562(11) -0.0009(11) -0.0027(12) -0.0165(14)
S4 0.098(3) 0.104(3) 0.137(4) 0.013(3) -0.001(3) 0.020(2)
O1 0.093(3) 0.088(3) 0.100(4) 0.012(3) -0.030(3) -0.004(2)
N1 0.067(3) 0.081(4) 0.092(4) 0.032(3) -0.004(3) -0.006(3)
C3 0.048(3) 0.065(3) 0.049(3) 0.006(3) 0.006(3) -0.007(3)
C8 0.067(4) 0.050(3) 0.059(4) 0.003(3) -0.005(3) -0.007(3)
C4 0.055(3) 0.057(3) 0.065(4) 0.004(3) 0.005(3) 0.002(3)
C2 0.060(4) 0.063(4) 0.060(4) -0.008(3) -0.002(3) -0.002(3)
C7 0.083(4) 0.045(3) 0.063(4) 0.001(3) 0.007(3) -0.012(3)
C11 0.090(5) 0.054(3) 0.054(4) 0.001(3) 0.014(4) -0.017(3)
C6 0.079(4) 0.068(4) 0.055(4) -0.001(3) 0.005(3) -0.010(3)
C12 0.068(4) 0.073(4) 0.062(4) 0.010(3) -0.007(3) 0.003(3)
C9 0.070(4) 0.069(4) 0.067(4) -0.002(3) -0.005(4) 0.014(3)
C13 0.076(4) 0.069(4) 0.071(4) -0.001(3) 0.004(4) 0.017(3)
C3' 0.068(4) 0.081(4) 0.065(4) 0.006(3) 0.004(4) 0.002(4)
C10 0.082(4) 0.072(4) 0.073(5) 0.002(4) 0.012(4) 0.013(4)
N2 0.065(4) 0.145(6) 0.131(6) 0.037(5) -0.008(4) -0.010(4)
O3 0.093(5) 0.247(10) 0.332(14) -0.035(9) 0.003(7) 0.030(6)
C19 0.130(9) 0.141(9) 0.199(13) -0.016(9) -0.023(9) -0.019(7)
C14 0.138(8) 0.214(10) 0.099(5) -0.004(6) -0.010(6) -0.033(7)
C18 0.129(8) 0.145(8) 0.178(11) -0.024(7) -0.010(8) -0.042(7)
C15 0.159(8) 0.186(9) 0.203(11) 0.044(9) -0.023(8) -0.100(7)
S4A 0.115(6) 0.110(5) 0.218(10) 0.015(6) 0.005(6) -0.003(4)
S2A 0.135(11) 0.119(14) 0.130(12) 0.007(9) -0.017(12) -0.042(12)
O2 0.084(4) 0.209(7) 0.201(7) 0.071(6) 0.026(4) -0.010(4)
S3 0.108(4) 0.201(6) 0.126(4) -0.004(4) 0.011(4) -0.016(4)
S3A 0.110(4) 0.185(7) 0.143(6) 0.005(5) -0.018(4) -0.020(4)
C16 0.087(5) 0.364(15) 0.166(10) -0.065(10) 0.010(6) -0.002(7)
C17 0.278(13) 0.294(15) 0.219(11) 0.127(12) 0.016(12) -0.019(12)

loop_
_atom_type_symbol
_atom_type_description
_atom_type_scat_dispersion_real
_atom_type_scat_dispersion_imag
_atom_type_scat_source
C C 0.0033 0.0016 'International Tables Vol C Tables 4.2.6.8 and 6.1.1.4'
H H 0.0000 0.0000 'International Tables Vol C Tables 4.2.6.8 and 6.1.1.4'
Cl Cl 0.1484 0.1585 'International Tables Vol C Tables 4.2.6.8 and 6.1.1.4'
N N 0.0061 0.0033 'International Tables Vol C Tables 4.2.6.8 and 6.1.1.4'
O O 0.0106 0.0060 'International Tables Vol C Tables 4.2.6.8 and 6.1.1.4'
S S 0.1246 0.1234 'International Tables Vol C Tables 4.2.6.8 and 6.1.1.4'

loop_
_geom_angle_atom_site_label_1
_geom_angle_atom_site_label_2
_geom_angle_atom_site_label_3
_geom_angle
_geom_angle_site_symmetry_1
_geom_angle_site_symmetry_3
_geom_angle_publ_flag
C2 S1 C7 102.6(3) . 5_666 ?
C6 S5 C4 102.3(3) . . ?
O1 S2 C14 109.4(4) . . ?
O1 S2 C15 106.3(5) . . ?
C15 S2 C14 101.3(6) . . ?
O3 S4 C19 112.7(7) . . ?
O3 S4 C18 106.3(6) . . ?
C19 S4 C18 95.3(6) . . ?
C2 C3 C4 123.6(5) . . ?
C2 C3 C3' 119.7(5) . . ?
C3'K C3 C4 116.7(5) . . ?
C9 C8 C4 119.4(6) . . ?
C9 C8 C13 118.6(6) . . ?
C13 C8 C4 122.0(6) . . ?
C3 C4 S5 113.6(4) . . ?
C3 C4 C8 114.0(5) . . ?
C8 C4 S5 108.1(4) . . ?
N1 C2 S1 117.5(4) . . ?
N1 C2 C3 124.0(5) . . ?
C3 C2 S1 118.4(5) . . ?
C6 C7 S1 115.7(4) . 5_666 ?
C12 C11 Cl1 118.2(5) . . ?
C12 C11 C10 122.5(6) . . ?
C10 C11 Cl1 119.2(5) . . ?
C7 C6 S5 111.7(4) . . ?
C11 C12 C13 119.5(6) . . ?
C10 C9 C8 121.1(6) . . ?
C12 C13 C8 119.3(6) . . ?
N2 C3' C3 176.4(8) . . ?
C11 C10 C9 118.9(6) . . ?
O3 S4A C19 114.4(9) . . ?
O3 S4A C18 111.5(8) . . ?
C19 S4A C18 98.0(7) . . ?
O1 S2A C14 102.7(17) . . ?
C15 S2A O1 108(2) . . ?
C15 S2A C14 111(2) . . ?
O2 S3 C16 106.0(7) . . ?
O2 S3 C17 112.2(8) . . ?
C17 S3 C16 92.2(8) . . ?
O2 S3A C16 108.8(7) . . ?
O2 S3A C17 120.6(9) . . ?
C17 S3A C16 99.4(9) . . ?

loop_
_geom_bond_atom_site_label_1
_geom_bond_atom_site_label_2
_geom_bond_distance
_geom_bond_site_symmetry_2
_geom_bond_publ_flag
S1 C2 1.752(6) . ?
S1 C7 1.773(6) 5_666 ?
S5 C4 1.819(6) . ?
S5 C6 1.768(6) . ?
S2 O1 1.473(5) . ?
S2 C14 1.709(10) . ?
S2 C15 1.688(9) . ?
Cl1 C11 1.749(6) . ?
S4 O3 1.392(12) . ?
S4 C19 1.697(12) . ?
S4 C18 1.781(11) . ?
O1 S2A 1.64(3) . ?
N1 C2 1.326(7) . ?
C3 C4 1.499(7) . ?
C3 C2 1.361(7) . ?
C3 C3' 1.419(9) . ?
C8 C4 1.504(8) . ?
C8 C9 1.368(8) . ?
C8 C13 1.397(8) . ?
C7 C6 1.466(7) . ?
C11 C12 1.330(8) . ?
C11 C10 1.353(9) . ?
C12 C13 1.386(8) . ?
C9 C10 1.364(9) . ?
C3' N2 1.118(7) . ?
O3 S4A 1.365(10) . ?
C19 S4A 1.694(14) . ?
C14 S2A 1.69(3) . ?
C18 S4A 1.711(11) . ?
C15 S2A 1.49(3) . ?
O2 S3 1.397(8) . ?
O2 S3A 1.400(9) . ?
S3 C16 1.749(12) . ?
S3 C17 1.710(15) . ?
S3A C16 1.694(12) . ?
S3A C17 1.575(16) . ?
